data_1561373
loop_
_publ_author_name
'Grebenkemper, Jason H.'
'Klemenz, Sebastian'
'Albert, Barbara'
'Bux, Sabah K.'
'Kauzlarich, Susan M.'

_publ_section_title
;
 Effects of Sc and Y substitution on the structure and thermoelectric
 properties of Yb14MnSb11
;
_journal_name_full 'Journal of Solid State Chemistry'
_journal_page_first 55
_journal_page_last 61
_journal_paper_doi 10.1016/j.jssc.2016.03.015
_journal_volume 242
_journal_year 2016
_chemical_formula_sum 'Mn Sb11 Sc0.37 Yb13.63'
_chemical_formula_weight 3769.84
_space_group_crystal_system tetragonal
_space_group_IT_number 142
_space_group_name_Hall '-I 4bd 2c'
_space_group_name_H-M_alt 'I 41/a c d :2'
_atom_sites_solution_hydrogens .
_audit_creation_method SHELXL-2014
_cell_angle_alpha 90
_cell_angle_beta 90
_cell_angle_gamma 90
_cell_formula_units_Z 8
_cell_length_a 16.5624(5)
_cell_length_b 16.5624(5)
_cell_length_c 21.9118(7)
_cell_measurement_reflns_used 2302
_cell_measurement_temperature 90(2)
_cell_measurement_theta_max 30.492
_cell_measurement_theta_min 2.459
_cell_volume 6010.7(3)
_computing_structure_refinement 'SHELXL-2014 (Sheldrick, 2014)'
_diffrn_ambient_temperature 90(2)
_diffrn_measured_fraction_theta_full 1.000
_diffrn_measured_fraction_theta_max 1.000
_diffrn_measurement_device_type 'Bruker APEX II'
_diffrn_measurement_method CCD
_diffrn_radiation_type MoK\a
_diffrn_radiation_wavelength 0.71073
_diffrn_reflns_av_R_equivalents 0.0763
_diffrn_reflns_av_unetI/netI 0.0262
_diffrn_reflns_Laue_measured_fraction_full 1.000
_diffrn_reflns_Laue_measured_fraction_max 1.000
_diffrn_reflns_limit_h_max 23
_diffrn_reflns_limit_h_min -23
_diffrn_reflns_limit_k_max 22
_diffrn_reflns_limit_k_min -23
_diffrn_reflns_limit_l_max 31
_diffrn_reflns_limit_l_min -31
_diffrn_reflns_number 39358
_diffrn_reflns_point_group_measured_fraction_full 1.000
_diffrn_reflns_point_group_measured_fraction_max 1.000
_diffrn_reflns_theta_full 25.242
_diffrn_reflns_theta_max 30.492
_diffrn_reflns_theta_min 2.459
_exptl_absorpt_coefficient_mu 52.087
_exptl_absorpt_correction_T_max 0.19782
_exptl_absorpt_correction_T_min 0.08653
_exptl_absorpt_correction_type multi-scan
_exptl_absorpt_process_details SADABS
_exptl_crystal_colour silver
_exptl_crystal_density_diffrn 8.332
_exptl_crystal_description block
_exptl_crystal_F_000 12384
_exptl_crystal_size_max 0.100
_exptl_crystal_size_mid 0.080
_exptl_crystal_size_min 0.066
_refine_diff_density_max 1.526
_refine_diff_density_min -1.426
_refine_diff_density_rms 0.378
_refine_ls_extinction_coef 0.0000410(18)
_refine_ls_extinction_expression Fc^*^=kFc[1+0.001xFc^2^\l^3^/sin(2\q)]^-1/4^
_refine_ls_extinction_method SHELXL
_refine_ls_goodness_of_fit_ref 1.097
_refine_ls_hydrogen_treatment undef
_refine_ls_matrix_type full
_refine_ls_number_parameters 64
_refine_ls_number_reflns 2302
_refine_ls_number_restraints 0
_refine_ls_restrained_S_all 1.097
_refine_ls_R_factor_all 0.0346
_refine_ls_R_factor_gt 0.0259
_refine_ls_shift/su_max 0.002
_refine_ls_shift/su_mean 0.000
_refine_ls_structure_factor_coef Fsqd
_refine_ls_weighting_details 'w=1/[\s^2^(Fo^2^)+(0.0220P)^2^+99.3865P] where P=(Fo^2^+2Fc^2^)/3'
_refine_ls_weighting_scheme calc
_refine_ls_wR_factor_gt 0.0543
_refine_ls_wR_factor_ref 0.0571
_reflns_Friedel_coverage 0.000
_reflns_Friedel_fraction_full .
_reflns_Friedel_fraction_max .
_reflns_number_gt 1954
_reflns_number_total 2302
_reflns_threshold_expression 'I > 2\s(I)'
_cod_data_source_file mmc7.cif
_cod_data_source_block spk006
_cod_original_cell_volume 6010.7(4)
_cod_original_sg_symbol_H-M 'I 41/a c d'
_cod_database_code 1561373
_shelx_space_group_comment
;
The symmetry employed for this shelxl refinement is uniquely defined
by the following loop, which should always be used as a source of
symmetry information in preference to the above space-group names.
They are only intended as comments.
;
_shelx_estimated_absorpt_t_min 0.0024
_shelx_estimated_absorpt_t_max 0.0101
_shelxl_version_number 2014-3

loop_
_space_group_symop_operation_xyz
'x, y, z'
'-x+1/2, -y, z+1/2'
'-y+1/4, x+3/4, z+1/4'
'y+1/4, -x+1/4, z+3/4'
'-x+1/2, y, -z'
'x, -y, -z+1/2'
'y+1/4, x+3/4, -z+3/4'
'-y+1/4, -x+1/4, -z+1/4'
'x+1/2, y+1/2, z+1/2'
'-x+1, -y+1/2, z+1'
'-y+3/4, x+5/4, z+3/4'
'y+3/4, -x+3/4, z+5/4'
'-x+1, y+1/2, -z+1/2'
'x+1/2, -y+1/2, -z+1'
'y+3/4, x+5/4, -z+5/4'
'-y+3/4, -x+3/4, -z+3/4'
'-x, -y, -z'
'x-1/2, y, -z-1/2'
'y-1/4, -x-3/4, -z-1/4'
'-y-1/4, x-1/4, -z-3/4'
'x-1/2, -y, z'
'-x, y, z-1/2'
'-y-1/4, -x-3/4, z-3/4'
'y-1/4, x-1/4, z-1/4'
'-x+1/2, -y+1/2, -z+1/2'
'x, y+1/2, -z'
'y+1/4, -x-1/4, -z+1/4'
'-y+1/4, x+1/4, -z-1/4'
'x, -y+1/2, z+1/2'
'-x+1/2, y+1/2, z'
'-y+1/4, -x-1/4, z-1/4'
'y+1/4, x+1/4, z+1/4'

loop_
_atom_site_label
_atom_site_type_symbol
_atom_site_fract_x
_atom_site_fract_y
_atom_site_fract_z
_atom_site_U_iso_or_equiv
_atom_site_adp_type
_atom_site_occupancy
_atom_site_site_symmetry_order
_atom_site_calc_flag
_atom_site_refinement_flags_posn
_atom_site_refinement_flags_adp
_atom_site_refinement_flags_occupancy
_atom_site_disorder_assembly
_atom_site_disorder_group
Yb1 Yb -0.04221(2) -0.07379(2) 0.82787(2) 0.01545(13) Uani 0.925(3) 1 d . . P . .
Sc1 Sc -0.04221(2) -0.07379(2) 0.82787(2) 0.01545(13) Uani 0.075(3) 1 d . . P . .
Yb2 Yb -0.02233(2) 0.12400(2) 0.00285(2) 0.01680(9) Uani 1 1 d . . . . .
Yb3 Yb 0.35495(3) 0.0000 0.2500 0.01521(17) Uani 0.967(4) 2 d S T P . .
Sc3 Sc 0.35495(3) 0.0000 0.2500 0.01521(17) Uani 0.033(4) 2 d S T P . .
Yb4 Yb 0.17942(2) 0.40896(2) 0.84258(2) 0.01659(9) Uani 1 1 d . . . . .
Sb1 Sb 0.13578(3) 0.38578(3) 0.1250 0.01504(16) Uani 1 2 d S T P . .
Sb2 Sb 0.00505(3) 0.10843(4) 0.80989(3) 0.01705(13) Uani 1 1 d . . . . .
Sb3 Sb 0.86937(4) 0.97298(4) 0.95241(3) 0.01683(13) Uani 1 1 d . . . . .
Sb4 Sb 0.0000 0.2500 0.1250 0.0161(2) Uani 1 4 d S T P . .
Mn1 Mn 0.0000 0.2500 0.8750 0.0160(5) Uani 1 4 d S T P . .

loop_
_atom_site_aniso_label
_atom_site_aniso_U_11
_atom_site_aniso_U_22
_atom_site_aniso_U_33
_atom_site_aniso_U_23
_atom_site_aniso_U_13
_atom_site_aniso_U_12
Yb1 0.0152(2) 0.0150(2) 0.0162(2) 0.00017(14) 0.00069(14) -0.00005(14)
Sc1 0.0152(2) 0.0150(2) 0.0162(2) 0.00017(14) 0.00069(14) -0.00005(14)
Yb2 0.01576(18) 0.01711(18) 0.01755(18) 0.00076(14) -0.00006(13) 0.00151(13)
Yb3 0.0151(3) 0.0152(3) 0.0153(3) 0.00055(19) 0.000 0.000
Sc3 0.0151(3) 0.0152(3) 0.0153(3) 0.00055(19) 0.000 0.000
Yb4 0.01517(17) 0.01897(18) 0.01563(17) -0.00184(14) -0.00062(13) 0.00080(13)
Sb1 0.0149(2) 0.0149(2) 0.0153(4) 0.0002(2) -0.0002(2) -0.0007(3)
Sb2 0.0154(3) 0.0160(3) 0.0197(3) -0.0018(2) 0.0019(2) -0.0008(2)
Sb3 0.0189(3) 0.0164(3) 0.0152(3) 0.0005(2) 0.0003(2) 0.0024(2)
Sb4 0.0160(3) 0.0160(3) 0.0164(5) 0.000 0.000 0.0015(4)
Mn1 0.0169(7) 0.0169(7) 0.0143(12) 0.000 0.000 0.000

loop_
_atom_type_symbol
_atom_type_description
_atom_type_scat_dispersion_real
_atom_type_scat_dispersion_imag
_atom_type_scat_source
Sc Sc 0.2519 0.3716 'International Tables Vol C Tables 4.2.6.8 and 6.1.1.4'
Mn Mn 0.3368 0.7283 'International Tables Vol C Tables 4.2.6.8 and 6.1.1.4'
Sb Sb -0.5866 1.5461 'International Tables Vol C Tables 4.2.6.8 and 6.1.1.4'
Yb Yb -0.3850 5.5486 'International Tables Vol C Tables 4.2.6.8 and 6.1.1.4'

loop_
_geom_angle_atom_site_label_1
_geom_angle_atom_site_label_2
_geom_angle_atom_site_label_3
_geom_angle
_geom_angle_site_symmetry_1
_geom_angle_site_symmetry_3
Sb2 Yb1 Sb3 116.06(2) . 16_556
Sb2 Yb1 Sb2 89.596(19) . 6_556
Sb3 Yb1 Sb2 89.467(18) 16_556 6_556
Sb2 Yb1 Sb4 150.348(18) . 17_556
Sb3 Yb1 Sb4 93.291(15) 16_556 17_556
Sb2 Yb1 Sb4 95.107(15) 6_556 17_556
Sb2 Yb1 Sb3 89.338(18) . 1_445
Sb3 Yb1 Sb3 78.62(2) 16_556 1_445
Sb2 Yb1 Sb3 166.15(2) 6_556 1_445
Sb4 Yb1 Sb3 92.636(15) 17_556 1_445
Sb2 Yb1 Sb1 90.686(19) . 26_546
Sb3 Yb1 Sb1 153.21(2) 16_556 26_546
Sb2 Yb1 Sb1 92.411(15) 6_556 26_546
Sb4 Yb1 Sb1 59.923(14) 17_556 26_546
Sb3 Yb1 Sb1 101.412(15) 1_445 26_546
Sb2 Yb1 Yb4 55.594(14) . 10_454
Sb3 Yb1 Yb4 66.291(14) 16_556 10_454
Sb2 Yb1 Yb4 112.446(16) 6_556 10_454
Sb4 Yb1 Yb4 144.567(14) 17_556 10_454
Sb3 Yb1 Yb4 56.272(14) 1_445 10_454
Sb1 Yb1 Yb4 135.986(17) 26_546 10_454
Sb2 Yb1 Sc3 54.775(12) . 2
Sb3 Yb1 Sc3 140.120(17) 16_556 2
Sb2 Yb1 Sc3 54.611(12) 6_556 2
Sb4 Yb1 Sc3 105.422(11) 17_556 2
Sb3 Yb1 Sc3 133.649(16) 1_445 2
Sb1 Yb1 Sc3 56.731(12) 26_546 2
Yb4 Yb1 Sc3 108.607(12) 10_454 2
Sb2 Yb1 Yb3 54.775(12) . 2
Sb3 Yb1 Yb3 140.120(17) 16_556 2
Sb2 Yb1 Yb3 54.611(12) 6_556 2
Sb4 Yb1 Yb3 105.422(11) 17_556 2
Sb3 Yb1 Yb3 133.649(16) 1_445 2
Sb1 Yb1 Yb3 56.731(12) 26_546 2
Yb4 Yb1 Yb3 108.607(12) 10_454 2
Sc3 Yb1 Yb3 0.0 2 2
Sb2 Yb1 Sc1 141.565(16) . 16_446
Sb3 Yb1 Sc1 54.151(14) 16_556 16_446
Sb2 Yb1 Sc1 124.209(19) 6_556 16_446
Sb4 Yb1 Sc1 53.704(7) 17_556 16_446
Sb3 Yb1 Sc1 53.306(14) 1_445 16_446
Sb1 Yb1 Sc1 104.099(15) 26_546 16_446
Yb4 Yb1 Sc1 91.496(9) 10_454 16_446
Sc3 Yb1 Sc1 158.816(8) 2 16_446
Yb3 Yb1 Sc1 158.816(8) 2 16_446
Sb2 Yb1 Yb1 141.565(16) . 16_446
Sb3 Yb1 Yb1 54.151(14) 16_556 16_446
Sb2 Yb1 Yb1 124.209(19) 6_556 16_446
Sb4 Yb1 Yb1 53.704(7) 17_556 16_446
Sb3 Yb1 Yb1 53.306(14) 1_445 16_446
Sb1 Yb1 Yb1 104.099(15) 26_546 16_446
Yb4 Yb1 Yb1 91.496(9) 10_454 16_446
Sc3 Yb1 Yb1 158.816(8) 2 16_446
Yb3 Yb1 Yb1 158.816(8) 2 16_446
Sc1 Yb1 Yb1 0.000(14) 16_446 16_446
Sb2 Yb1 Yb2 147.049(18) . 24_556
Sb3 Yb1 Yb2 51.484(13) 16_556 24_556
Sb2 Yb1 Yb2 62.451(14) 6_556 24_556
Sb4 Yb1 Yb2 56.249(9) 17_556 24_556
Sb3 Yb1 Yb2 113.489(17) 1_445 24_556
Sb1 Yb1 Yb2 106.605(16) 26_546 24_556
Yb4 Yb1 Yb2 116.955(13) 10_454 24_556
Sc3 Yb1 Yb2 112.024(11) 2 24_556
Yb3 Yb1 Yb2 112.024(11) 2 24_556
Sc1 Yb1 Yb2 61.772(12) 16_446 24_556
Yb1 Yb1 Yb2 61.772(12) 16_446 24_556
Sb2 Yb2 Sb3 165.55(2) 19_566 17_666
Sb2 Yb2 Sb3 89.714(18) 19_566 1_444
Sb3 Yb2 Sb3 98.979(17) 17_666 1_444
Sb2 Yb2 Sb1 91.637(15) 19_566 10_454
Sb3 Yb2 Sb1 100.466(15) 17_666 10_454
Sb3 Yb2 Sb1 85.617(19) 1_444 10_454
Sb2 Yb2 Sb4 91.227(15) 19_566 .
Sb3 Yb2 Sb4 88.890(14) 17_666 .
Sb3 Yb2 Sb4 142.358(16) 1_444 .
Sb1 Yb2 Sb4 56.741(14) 10_454 .
Sb2 Yb2 Mn1 48.405(12) 19_566 1_554
Sb3 Yb2 Mn1 117.746(16) 17_666 1_554
Sb3 Yb2 Mn1 104.042(15) 1_444 1_554
Sb1 Yb2 Mn1 137.876(12) 10_454 1_554
Sb4 Yb2 Mn1 104.516(10) . 1_554
Sb2 Yb2 Sb2 85.702(18) 19_566 28_556
Sb3 Yb2 Sb2 80.022(16) 17_666 28_556
Sb3 Yb2 Sb2 135.908(18) 1_444 28_556
Sb1 Yb2 Sb2 138.263(19) 10_454 28_556
Sb4 Yb2 Sb2 81.646(12) . 28_556
Mn1 Yb2 Sb2 44.375(10) 1_554 28_556
Sb2 Yb2 Yb4 114.177(17) 19_566 19_566
Sb3 Yb2 Yb4 54.028(14) 17_666 19_566
Sb3 Yb2 Yb4 94.019(15) 1_444 19_566
Sb1 Yb2 Yb4 154.186(13) 10_454 19_566
Sb4 Yb2 Yb4 119.520(12) . 19_566
Mn1 Yb2 Yb4 67.209(9) 1_554 19_566
Sb2 Yb2 Yb4 49.672(12) 28_556 19_566
Sb2 Yb2 Sc3 54.382(14) 19_566 20_556
Sb3 Yb2 Sc3 139.695(18) 17_666 20_556
Sb3 Yb2 Sc3 51.986(14) 1_444 20_556
Sb1 Yb2 Sc3 55.773(11) 10_454 20_556
Sb4 Yb2 Sc3 99.893(11) . 20_556
Mn1 Yb2 Sc3 98.120(10) 1_554 20_556
Sb2 Yb2 Sc3 139.995(15) 28_556 20_556
Yb4 Yb2 Sc3 139.995(13) 19_566 20_556
Sb2 Yb2 Yb3 54.382(14) 19_566 20_556
Sb3 Yb2 Yb3 139.695(18) 17_666 20_556
Sb3 Yb2 Yb3 51.986(14) 1_444 20_556
Sb1 Yb2 Yb3 55.773(11) 10_454 20_556
Sb4 Yb2 Yb3 99.893(11) . 20_556
Mn1 Yb2 Yb3 98.120(10) 1_554 20_556
Sb2 Yb2 Yb3 139.995(15) 28_556 20_556
Yb4 Yb2 Yb3 139.995(13) 19_566 20_556
Sc3 Yb2 Yb3 0.000(16) 20_556 20_556
Sb2 Yb2 Sc1 119.045(16) 19_566 32_554
Sb3 Yb2 Sc1 51.539(14) 17_666 32_554
Sb3 Yb2 Sc1 150.517(17) 1_444 32_554
Sb1 Yb2 Sc1 98.960(16) 10_454 32_554
Sb4 Yb2 Sc1 50.616(8) . 32_554
Mn1 Yb2 Sc1 92.046(10) 1_554 32_554
Sb2 Yb2 Sc1 48.777(12) 28_556 32_554
Yb4 Yb2 Sc1 69.386(11) 19_566 32_554
Sc3 Yb2 Sc1 150.472(13) 20_556 32_554
Yb3 Yb2 Sc1 150.472(13) 20_556 32_554
Sb2 Yb2 Yb1 119.045(16) 19_566 32_554
Sb3 Yb2 Yb1 51.539(14) 17_666 32_554
Sb3 Yb2 Yb1 150.517(17) 1_444 32_554
Sb1 Yb2 Yb1 98.960(16) 10_454 32_554
Sb4 Yb2 Yb1 50.616(8) . 32_554
Mn1 Yb2 Yb1 92.046(10) 1_554 32_554
Sb2 Yb2 Yb1 48.777(12) 28_556 32_554
Yb4 Yb2 Yb1 69.386(11) 19_566 32_554
Sc3 Yb2 Yb1 150.472(13) 20_556 32_554
Yb3 Yb2 Yb1 150.472(13) 20_556 32_554
Sc1 Yb2 Yb1 0.000(15) 32_554 32_554
Sb3 Yb3 Sb3 91.28(3) 27_466 32_444
Sb3 Yb3 Sb2 173.850(16) 27_466 5_556
Sb3 Yb3 Sb2 90.856(15) 32_444 5_556
Sb3 Yb3 Sb2 90.856(15) 27_466 2_554
Sb3 Yb3 Sb2 173.850(16) 32_444 2_554
Sb2 Yb3 Sb2 87.61(2) 5_556 2_554
Sb3 Yb3 Sb1 96.720(18) 27_466 25
Sb3 Yb3 Sb1 86.982(12) 32_444 25
Sb2 Yb3 Sb1 89.153(18) 5_556 25
Sb2 Yb3 Sb1 87.039(13) 2_554 25
Sb3 Yb3 Sb1 86.982(12) 27_466 20_656
Sb3 Yb3 Sb1 96.720(18) 32_444 20_656
Sb2 Yb3 Sb1 87.039(13) 5_556 20_656
Sb2 Yb3 Sb1 89.153(18) 2_554 20_656
Sb1 Yb3 Sb1 174.72(3) 25 20_656
Sb3 Yb3 Yb4 118.274(17) 27_466 23_665
Sb3 Yb3 Yb4 55.808(13) 32_444 23_665
Sb2 Yb3 Yb4 58.699(13) 5_556 23_665
Sb2 Yb3 Yb4 127.636(17) 2_554 23_665
Sb1 Yb3 Yb4 126.724(10) 25 23_665
Sb1 Yb3 Yb4 53.691(11) 20_656 23_665
Sb3 Yb3 Yb4 55.808(13) 27_466 20_657
Sb3 Yb3 Yb4 118.274(17) 32_444 20_657
Sb2 Yb3 Yb4 127.636(17) 5_556 20_657
Sb2 Yb3 Yb4 58.699(13) 2_554 20_657
Sb1 Yb3 Yb4 53.691(11) 25 20_657
Sb1 Yb3 Yb4 126.724(10) 20_656 20_657
Yb4 Yb3 Yb4 172.76(2) 23_665 20_657
Sb3 Yb3 Yb1 129.306(13) 27_466 2_554
Sb3 Yb3 Yb1 121.644(13) 32_444 2_554
Sb2 Yb3 Yb1 53.560(14) 5_556 2_554
Sb2 Yb3 Yb1 53.032(14) 2_554 2_554
Sb1 Yb3 Yb1 53.279(12) 25 2_554
Sb1 Yb3 Yb1 121.445(18) 20_656 2_554
Yb4 Yb3 Yb1 112.235(13) 23_665 2_554
Yb4 Yb3 Yb1 74.107(10) 20_657 2_554
Sb3 Yb3 Sc1 129.306(13) 27_466 2_554
Sb3 Yb3 Sc1 121.644(13) 32_444 2_554
Sb2 Yb3 Sc1 53.560(14) 5_556 2_554
Sb2 Yb3 Sc1 53.032(14) 2_554 2_554
Sb1 Yb3 Sc1 53.279(12) 25 2_554
Sb1 Yb3 Sc1 121.445(18) 20_656 2_554
Yb4 Yb3 Sc1 112.235(13) 23_665 2_554
Yb4 Yb3 Sc1 74.107(10) 20_657 2_554
Yb1 Yb3 Sc1 0.000(16) 2_554 2_554
Sb3 Yb3 Yb1 121.644(13) 27_466 5_556
Sb3 Yb3 Yb1 129.306(13) 32_444 5_556
Sb2 Yb3 Yb1 53.032(14) 5_556 5_556
Sb2 Yb3 Yb1 53.560(14) 2_554 5_556
Sb1 Yb3 Yb1 121.445(18) 25 5_556
Sb1 Yb3 Yb1 53.279(12) 20_656 5_556
Yb4 Yb3 Yb1 74.107(10) 23_665 5_556
Yb4 Yb3 Yb1 112.235(13) 20_657 5_556
Yb1 Yb3 Yb1 68.177(15) 2_554 5_556
Sc1 Yb3 Yb1 68.177(15) 2_554 5_556
Sb3 Yb3 Sc1 121.644(13) 27_466 5_556
Sb3 Yb3 Sc1 129.306(13) 32_444 5_556
Sb2 Yb3 Sc1 53.032(14) 5_556 5_556
Sb2 Yb3 Sc1 53.560(14) 2_554 5_556
Sb1 Yb3 Sc1 121.445(18) 25 5_556
Sb1 Yb3 Sc1 53.279(12) 20_656 5_556
Yb4 Yb3 Sc1 74.107(10) 23_665 5_556
Yb4 Yb3 Sc1 112.235(13) 20_657 5_556
Yb1 Yb3 Sc1 68.177(15) 2_554 5_556
Sc1 Yb3 Sc1 68.177(15) 2_554 5_556
Yb1 Yb3 Sc1 0.000(16) 5_556 5_556
Sb2 Yb4 Sb1 167.79(2) 10_454 11_545
Sb2 Yb4 Sb3 89.253(18) 10_454 4_464
Sb1 Yb4 Sb3 88.828(15) 11_545 4_464
Sb2 Yb4 Sb3 88.973(18) 10_454 10_564
Sb1 Yb4 Sb3 98.582(17) 11_545 10_564
Sb3 Yb4 Sb3 150.45(2) 4_464 10_564
Sb2 Yb4 Sb2 83.98(2) 10_454 28_557
Sb1 Yb4 Sb2 86.908(14) 11_545 28_557
Sb3 Yb4 Sb2 122.617(19) 4_464 28_557
Sb3 Yb4 Sb2 86.487(18) 10_564 28_557
Sb2 Yb4 Yb1 55.367(14) 10_454 10_454
Sb1 Yb4 Yb1 136.817(16) 11_545 10_454
Sb3 Yb4 Yb1 99.769(16) 4_464 10_454
Sb3 Yb4 Yb1 55.955(14) 10_564 10_454
Sb2 Yb4 Yb1 121.031(16) 28_557 10_454
Sb2 Yb4 Sc1 55.367(14) 10_454 10_454
Sb1 Yb4 Sc1 136.817(16) 11_545 10_454
Sb3 Yb4 Sc1 99.769(16) 4_464 10_454
Sb3 Yb4 Sc1 55.955(14) 10_564 10_454
Sb2 Yb4 Sc1 121.031(16) 28_557 10_454
Yb1 Yb4 Sc1 0.000(16) 10_454 10_454
Sb2 Yb4 Yb3 121.310(16) 10_454 27_566
Sb1 Yb4 Yb3 58.027(7) 11_545 27_566
Sb3 Yb4 Yb3 145.934(17) 4_464 27_566
Sb3 Yb4 Yb3 53.801(14) 10_564 27_566
Sb2 Yb4 Yb3 54.201(14) 28_557 27_566
Yb1 Yb4 Yb3 109.745(13) 10_454 27_566
Sc1 Yb4 Yb3 109.745(13) 10_454 27_566
Sb2 Yb4 Sc3 121.310(16) 10_454 27_566
Sb1 Yb4 Sc3 58.027(7) 11_545 27_566
Sb3 Yb4 Sc3 145.934(17) 4_464 27_566
Sb3 Yb4 Sc3 53.801(14) 10_564 27_566
Sb2 Yb4 Sc3 54.201(14) 28_557 27_566
Yb1 Yb4 Sc3 109.745(13) 10_454 27_566
Sc1 Yb4 Sc3 109.745(13) 10_454 27_566
Yb3 Yb4 Sc3 0.000(17) 27_566 27_566
Sb2 Yb4 Sb3 102.414(17) 10_454 7_446
Sb1 Yb4 Sb3 89.165(15) 11_545 7_446
Sb3 Yb4 Sb3 80.648(18) 4_464 7_446
Sb3 Yb4 Sb3 70.970(19) 10_564 7_446
Sb2 Yb4 Sb3 156.266(18) 28_557 7_446
Yb1 Yb4 Sb3 51.541(12) 10_454 7_446
Sc1 Yb4 Sb3 51.541(12) 10_454 7_446
Yb3 Yb4 Sb3 104.440(15) 27_566 7_446
Sc3 Yb4 Sb3 104.440(15) 27_566 7_446
Sb2 Yb4 Yb2 64.723(14) 10_454 28_556
Sb1 Yb4 Yb2 104.783(14) 11_545 28_556
Sb3 Yb4 Yb2 53.200(13) 4_464 28_556
Sb3 Yb4 Yb2 147.637(18) 10_564 28_556
Sb2 Yb4 Yb2 72.930(14) 28_557 28_556
Yb1 Yb4 Yb2 114.243(13) 10_454 28_556
Sc1 Yb4 Yb2 114.243(13) 10_454 28_556
Yb3 Yb4 Yb2 123.363(14) 27_566 28_556
Sc3 Yb4 Yb2 123.363(14) 27_566 28_556
Sb3 Yb4 Yb2 130.566(15) 7_446 28_556
Sb2 Yb4 Sc3 130.371(17) 10_454 26_556
Sb1 Yb4 Sc3 55.662(9) 11_545 26_556
Sb3 Yb4 Sc3 51.669(12) 4_464 26_556
Sb3 Yb4 Sc3 110.299(15) 10_564 26_556
Sb2 Yb4 Sc3 140.080(16) 28_557 26_556
Yb1 Yb4 Sc3 97.682(12) 10_454 26_556
Sc1 Yb4 Sc3 97.682(12) 10_454 26_556
Yb3 Yb4 Sc3 106.301(9) 27_566 26_556
Sc3 Yb4 Sc3 106.301(9) 27_566 26_556
Sb3 Yb4 Sc3 48.898(11) 7_446 26_556
Yb2 Yb4 Sc3 101.363(11) 28_556 26_556
Yb4 Sb1 Yb4 79.39(2) 5_556 12_453
Yb4 Sb1 Sb4 140.305(11) 5_556 .
Yb4 Sb1 Sb4 140.305(11) 12_453 .
Yb4 Sb1 Yb1 88.956(11) 5_556 32_554
Yb4 Sb1 Yb1 142.593(15) 12_453 32_554
Sb4 Sb1 Yb1 59.714(14) . 32_554
Yb4 Sb1 Sc1 88.956(11) 5_556 32_554
Yb4 Sb1 Sc1 142.593(15) 12_453 32_554
Sb4 Sb1 Sc1 59.714(14) . 32_554
Yb1 Sb1 Sc1 0.00(2) 32_554 32_554
Yb4 Sb1 Sc1 142.593(15) 5_556 26_556
Yb4 Sb1 Sc1 88.956(11) 12_453 26_556
Sb4 Sb1 Sc1 59.714(14) . 26_556
Yb1 Sb1 Sc1 119.43(3) 32_554 26_556
Sc1 Sb1 Sc1 119.43(3) 32_554 26_556
Yb4 Sb1 Yb1 142.593(15) 5_556 26_556
Yb4 Sb1 Yb1 88.956(11) 12_453 26_556
Sb4 Sb1 Yb1 59.714(14) . 26_556
Yb1 Sb1 Yb1 119.43(3) 32_554 26_556
Sc1 Sb1 Yb1 119.43(3) 32_554 26_556
Sc1 Sb1 Yb1 0.000(15) 26_556 26_556
Yb4 Sb1 Yb2 138.101(15) 5_556 10_454
Yb4 Sb1 Yb2 86.214(10) 12_453 10_454
Sb4 Sb1 Yb2 63.848(14) . 10_454
Yb1 Sb1 Yb2 79.070(15) 32_554 10_454
Sc1 Sb1 Yb2 79.070(15) 32_554 10_454
Sc1 Sb1 Yb2 75.229(14) 26_556 10_454
Yb1 Sb1 Yb2 75.229(14) 26_556 10_454
Yb4 Sb1 Yb2 86.214(10) 5_556 8
Yb4 Sb1 Yb2 138.101(15) 12_453 8
Sb4 Sb1 Yb2 63.848(14) . 8
Yb1 Sb1 Yb2 75.229(14) 32_554 8
Sc1 Sb1 Yb2 75.229(14) 32_554 8
Sc1 Sb1 Yb2 79.070(15) 26_556 8
Yb1 Sb1 Yb2 79.070(15) 26_556 8
Yb2 Sb1 Yb2 127.70(3) 10_454 8
Yb4 Sb1 Yb3 72.673(17) 5_556 25
Yb4 Sb1 Yb3 68.281(13) 12_453 25
Sb4 Sb1 Yb3 115.721(14) . 25
Yb1 Sb1 Yb3 141.253(8) 32_554 25
Sc1 Sb1 Yb3 141.253(8) 32_554 25
Sc1 Sb1 Yb3 69.990(12) 26_556 25
Yb1 Sb1 Yb3 69.990(12) 26_556 25
Yb2 Sb1 Yb3 136.587(10) 10_454 25
Yb2 Sb1 Yb3 69.888(7) 8 25
Yb4 Sb1 Sc3 72.673(17) 5_556 25
Yb4 Sb1 Sc3 68.281(13) 12_453 25
Sb4 Sb1 Sc3 115.721(14) . 25
Yb1 Sb1 Sc3 141.253(8) 32_554 25
Sc1 Sb1 Sc3 141.253(8) 32_554 25
Sc1 Sb1 Sc3 69.990(12) 26_556 25
Yb1 Sb1 Sc3 69.990(12) 26_556 25
Yb2 Sb1 Sc3 136.587(10) 10_454 25
Yb2 Sb1 Sc3 69.888(7) 8 25
Yb3 Sb1 Sc3 0.000(18) 25 25
Yb4 Sb1 Sc3 68.281(13) 5_556 27_565
Yb4 Sb1 Sc3 72.674(17) 12_453 27_565
Sb4 Sb1 Sc3 115.721(14) . 27_565
Yb1 Sb1 Sc3 69.990(12) 32_554 27_565
Sc1 Sb1 Sc3 69.990(12) 32_554 27_565
Sc1 Sb1 Sc3 141.253(8) 26_556 27_565
Yb1 Sb1 Sc3 141.253(8) 26_556 27_565
Yb2 Sb1 Sc3 69.888(7) 10_454 27_565
Yb2 Sb1 Sc3 136.587(10) 8 27_565
Yb3 Sb1 Sc3 128.56(3) 25 27_565
Sc3 Sb1 Sc3 128.56(3) 25 27_565
Mn1 Sb2 Yb2 73.081(15) . 28_556
Mn1 Sb2 Yb1 138.36(2) . .
Yb2 Sb2 Yb1 145.10(2) 28_556 .
Mn1 Sb2 Yb4 86.009(17) . 10_454
Yb2 Sb2 Yb4 141.06(2) 28_556 10_454
Yb1 Sb2 Yb4 69.040(15) . 10_454
Mn1 Sb2 Sc1 129.91(2) . 6_556
Yb2 Sb2 Sc1 81.609(18) 28_556 6_556
Yb1 Sb2 Sc1 83.347(18) . 6_556
Yb4 Sb2 Sc1 87.742(18) 10_454 6_556
Mn1 Sb2 Yb1 129.91(2) . 6_556
Yb2 Sb2 Yb1 81.609(18) 28_556 6_556
Yb1 Sb2 Yb1 83.347(18) . 6_556
Yb4 Sb2 Yb1 87.742(18) 10_454 6_556
Sc1 Sb2 Yb1 0.00(2) 6_556 6_556
Mn1 Sb2 Sc3 135.35(2) . 2
Yb2 Sb2 Sc3 73.230(15) 28_556 2
Yb1 Sb2 Sc3 72.193(15) . 2
Yb4 Sb2 Sc3 137.86(2) 10_454 2
Sc1 Sb2 Sc3 71.831(15) 6_556 2
Yb1 Sb2 Sc3 71.831(15) 6_556 2
Mn1 Sb2 Yb3 135.35(2) . 2
Yb2 Sb2 Yb3 73.230(15) 28_556 2
Yb1 Sb2 Yb3 72.193(15) . 2
Yb4 Sb2 Yb3 137.86(2) 10_454 2
Sc1 Sb2 Yb3 71.831(15) 6_556 2
Yb1 Sb2 Yb3 71.831(15) 6_556 2
Sc3 Sb2 Yb3 0.0 2 2
Mn1 Sb2 Yb4 81.547(16) . 19_567
Yb2 Sb2 Yb4 84.957(17) 28_556 19_567
Yb1 Sb2 Yb4 86.020(18) . 19_567
Yb4 Sb2 Yb4 124.728(19) 10_454 19_567
Sc1 Sb2 Yb4 138.89(2) 6_556 19_567
Yb1 Sb2 Yb4 138.89(2) 6_556 19_567
Sc3 Sb2 Yb4 67.100(14) 2 19_567
Yb3 Sb2 Yb4 67.100(14) 2 19_567
Mn1 Sb2 Yb2 63.464(13) . 19_566
Yb2 Sb2 Yb2 75.641(16) 28_556 19_566
Yb1 Sb2 Yb2 126.80(2) . 19_566
Yb4 Sb2 Yb2 65.604(14) 10_454 19_566
Sc1 Sb2 Yb2 68.773(15) 6_556 19_566
Yb1 Sb2 Yb2 68.773(15) 6_556 19_566
Sc3 Sb2 Yb2 132.44(2) 2 19_566
Yb3 Sb2 Yb2 132.44(2) 2 19_566
Yb4 Sb2 Yb2 143.51(2) 19_567 19_566
Sc3 Sb3 Yb3 0.0 20_667 20_667
Sc3 Sb3 Yb2 139.45(2) 20_667 17_666
Yb3 Sb3 Yb2 139.45(2) 20_667 17_666
Sc3 Sb3 Yb1 125.58(2) 20_667 16_556
Yb3 Sb3 Yb1 125.58(2) 20_667 16_556
Yb2 Sb3 Yb1 76.979(17) 17_666 16_556
Sc3 Sb3 Sc1 125.58(2) 20_667 16_556
Yb3 Sb3 Sc1 125.58(2) 20_667 16_556
Yb2 Sb3 Sc1 76.979(17) 17_666 16_556
Yb1 Sb3 Sc1 0.000(14) 16_556 16_556
Sc3 Sb3 Yb4 75.166(15) 20_667 3_655
Yb3 Sb3 Yb4 75.166(15) 20_667 3_655
Yb2 Sb3 Yb4 72.771(16) 17_666 3_655
Yb1 Sb3 Yb4 87.291(18) 16_556 3_655
Sc1 Sb3 Yb4 87.291(18) 16_556 3_655
Sc3 Sb3 Sc1 138.15(2) 20_667 1_665
Yb3 Sb3 Sc1 138.15(2) 20_667 1_665
Yb2 Sb3 Sc1 76.925(17) 17_666 1_665
Yb1 Sb3 Sc1 72.544(18) 16_556 1_665
Sc1 Sb3 Sc1 72.544(18) 16_556 1_665
Yb4 Sb3 Sc1 146.69(2) 3_655 1_665
Sc3 Sb3 Yb1 138.15(2) 20_667 1_665
Yb3 Sb3 Yb1 138.15(2) 20_667 1_665
Yb2 Sb3 Yb1 76.925(17) 17_666 1_665
Yb1 Sb3 Yb1 72.544(18) 16_556 1_665
Sc1 Sb3 Yb1 72.544(18) 16_556 1_665
Yb4 Sb3 Yb1 146.69(2) 3_655 1_665
Sc1 Sb3 Yb1 0.000(16) 1_665 1_665
Sc3 Sb3 Yb4 70.391(15) 20_667 10_564
Yb3 Sb3 Yb4 70.391(15) 20_667 10_564
Yb2 Sb3 Yb4 138.27(2) 17_666 10_564
Yb1 Sb3 Yb4 111.13(2) 16_556 10_564
Sc1 Sb3 Yb4 111.13(2) 16_556 10_564
Yb4 Sb3 Yb4 145.50(2) 3_655 10_564
Sc1 Sb3 Yb4 67.775(15) 1_665 10_564
Yb1 Sb3 Yb4 67.775(15) 1_665 10_564
Sc3 Sb3 Yb2 72.506(15) 20_667 1_666
Yb3 Sb3 Yb2 72.506(15) 20_667 1_666
Yb2 Sb3 Yb2 81.021(17) 17_666 1_666
Yb1 Sb3 Yb2 158.00(2) 16_556 1_666
Sc1 Sb3 Yb2 158.00(2) 16_556 1_666
Yb4 Sb3 Yb2 85.888(17) 3_655 1_666
Sc1 Sb3 Yb2 102.872(19) 1_665 1_666
Yb1 Sb3 Yb2 102.872(19) 1_665 1_666
Yb4 Sb3 Yb2 85.718(17) 10_564 1_666
Sc3 Sb3 Yb4 68.216(14) 20_667 7_556
Yb3 Sb3 Yb4 68.216(14) 20_667 7_556
Yb2 Sb3 Yb4 137.83(2) 17_666 7_556
Yb1 Sb3 Yb4 62.169(14) 16_556 7_556
Sc1 Sb3 Yb4 62.169(14) 16_556 7_556
Yb4 Sb3 Yb4 94.249(18) 3_655 7_556
Sc1 Sb3 Yb4 99.051(18) 1_665 7_556
Yb1 Sb3 Yb4 99.051(18) 1_665 7_556
Yb4 Sb3 Yb4 71.386(16) 10_564 7_556
Yb2 Sb3 Yb4 139.22(2) 1_666 7_556
Sc1 Sb4 Yb1 0.00(2) 26_556 26_556
Sc1 Sb4 Sc1 72.590(14) 26_556 23_565
Yb1 Sb4 Sc1 72.590(14) 26_556 23_565
Sc1 Sb4 Yb1 72.590(14) 26_556 23_565
Yb1 Sb4 Yb1 72.590(14) 26_556 23_565
Sc1 Sb4 Yb1 0.000(15) 23_565 23_565
Sc1 Sb4 Yb1 142.024(14) 26_556 17_556
Yb1 Sb4 Yb1 142.024(14) 26_556 17_556
Sc1 Sb4 Yb1 120.727(14) 23_565 17_556
Yb1 Sb4 Yb1 120.727(14) 23_565 17_556
Sc1 Sb4 Sc1 142.024(14) 26_556 17_556
Yb1 Sb4 Sc1 142.024(14) 26_556 17_556
Sc1 Sb4 Sc1 120.727(14) 23_565 17_556
Yb1 Sb4 Sc1 120.727(14) 23_565 17_556
Yb1 Sb4 Sc1 0.000(15) 17_556 17_556
Sc1 Sb4 Sc1 120.727(14) 26_556 32_554
Yb1 Sb4 Sc1 120.727(14) 26_556 32_554
Sc1 Sb4 Sc1 142.024(14) 23_565 32_554
Yb1 Sb4 Sc1 142.024(14) 23_565 32_554
Yb1 Sb4 Sc1 72.590(14) 17_556 32_554
Sc1 Sb4 Sc1 72.590(14) 17_556 32_554
Sc1 Sb4 Yb1 120.727(14) 26_556 32_554
Yb1 Sb4 Yb1 120.727(14) 26_556 32_554
Sc1 Sb4 Yb1 142.024(14) 23_565 32_554
Yb1 Sb4 Yb1 142.024(14) 23_565 32_554
Yb1 Sb4 Yb1 72.590(14) 17_556 32_554
Sc1 Sb4 Yb1 72.590(14) 17_556 32_554
Sc1 Sb4 Yb1 0.000(19) 32_554 32_554
Sc1 Sb4 Sb1 60.364(7) 26_556 .
Yb1 Sb4 Sb1 60.364(7) 26_556 .
Sc1 Sb4 Sb1 119.636(7) 23_565 .
Yb1 Sb4 Sb1 119.636(7) 23_565 .
Yb1 Sb4 Sb1 119.636(7) 17_556 .
Sc1 Sb4 Sb1 119.636(7) 17_556 .
Sc1 Sb4 Sb1 60.364(7) 32_554 .
Yb1 Sb4 Sb1 60.364(7) 32_554 .
Sc1 Sb4 Sb1 119.636(7) 26_556 10_454
Yb1 Sb4 Sb1 119.636(7) 26_556 10_454
Sc1 Sb4 Sb1 60.364(7) 23_565 10_454
Yb1 Sb4 Sb1 60.364(7) 23_565 10_454
Yb1 Sb4 Sb1 60.364(7) 17_556 10_454
Sc1 Sb4 Sb1 60.364(7) 17_556 10_454
Sc1 Sb4 Sb1 119.636(7) 32_554 10_454
Yb1 Sb4 Sb1 119.636(7) 32_554 10_454
Sb1 Sb4 Sb1 180.000(14) . 10_454
Sc1 Sb4 Yb2 142.499(10) 26_556 .
Yb1 Sb4 Yb2 142.499(10) 26_556 .
Sc1 Sb4 Yb2 77.288(9) 23_565 .
Yb1 Sb4 Yb2 77.288(9) 23_565 .
Yb1 Sb4 Yb2 73.550(10) 17_556 .
Sc1 Sb4 Yb2 73.550(10) 17_556 .
Sc1 Sb4 Yb2 73.135(10) 32_554 .
Yb1 Sb4 Yb2 73.135(10) 32_554 .
Sb1 Sb4 Yb2 120.586(6) . .
Sb1 Sb4 Yb2 59.414(6) 10_454 .
Sc1 Sb4 Yb2 77.287(9) 26_556 8
Yb1 Sb4 Yb2 77.287(9) 26_556 8
Sc1 Sb4 Yb2 142.498(10) 23_565 8
Yb1 Sb4 Yb2 142.498(10) 23_565 8
Yb1 Sb4 Yb2 73.136(10) 17_556 8
Sc1 Sb4 Yb2 73.136(10) 17_556 8
Sc1 Sb4 Yb2 73.551(10) 32_554 8
Yb1 Sb4 Yb2 73.551(10) 32_554 8
Sb1 Sb4 Yb2 59.414(6) . 8
Sb1 Sb4 Yb2 120.586(6) 10_454 8
Yb2 Sb4 Yb2 138.335(13) . 8
Sb2 Mn1 Sb2 105.660(12) 28_557 10_454
Sb2 Mn1 Sb2 117.40(3) 28_557 19_567
Sb2 Mn1 Sb2 105.660(12) 10_454 19_567
Sb2 Mn1 Sb2 105.660(12) 28_557 .
Sb2 Mn1 Sb2 117.40(3) 10_454 .
Sb2 Mn1 Sb2 105.661(12) 19_567 .
Sb2 Mn1 Yb2 58.513(14) 28_557 10_455
Sb2 Mn1 Yb2 84.849(14) 10_454 10_455
Sb2 Mn1 Yb2 72.161(14) 19_567 10_455
Sb2 Mn1 Yb2 156.697(14) . 10_455
Sb2 Mn1 Yb2 156.697(14) 28_557 19_566
Sb2 Mn1 Yb2 58.513(14) 10_454 19_566
Sb2 Mn1 Yb2 84.849(14) 19_567 19_566
Sb2 Mn1 Yb2 72.161(15) . 19_566
Yb2 Mn1 Yb2 129.491(8) 10_455 19_566
Sb2 Mn1 Yb2 72.161(15) 28_557 1_556
Sb2 Mn1 Yb2 156.697(14) 10_454 1_556
Sb2 Mn1 Yb2 58.513(14) 19_567 1_556
Sb2 Mn1 Yb2 84.850(15) . 1_556
Yb2 Mn1 Yb2 74.222(13) 10_455 1_556
Yb2 Mn1 Yb2 129.491(8) 19_566 1_556
Sb2 Mn1 Yb2 84.849(14) 28_557 28_556
Sb2 Mn1 Yb2 72.161(14) 10_454 28_556
Sb2 Mn1 Yb2 156.697(14) 19_567 28_556
Sb2 Mn1 Yb2 58.512(14) . 28_556
Yb2 Mn1 Yb2 129.491(8) 10_455 28_556
Yb2 Mn1 Yb2 74.222(13) 19_566 28_556
Yb2 Mn1 Yb2 129.491(8) 1_556 28_556

loop_
_geom_bond_atom_site_label_1
_geom_bond_atom_site_label_2
_geom_bond_distance
_geom_bond_site_symmetry_2
Yb1 Sb2 3.1426(7) .
Yb1 Sb3 3.1582(7) 16_556
Yb1 Sb2 3.1707(7) 6_556
Yb1 Sb4 3.1738(4) 17_556
Yb1 Sb3 3.1926(7) 1_445
Yb1 Sb1 3.1946(6) 26_546
Yb1 Yb4 3.5666(6) 10_454
Yb1 Sc3 3.7448(6) 2
Yb1 Yb3 3.7448(6) 2
Yb1 Sc1 3.7573(8) 16_446
Yb1 Yb1 3.7573(8) 16_446
Yb1 Yb2 3.9296(6) 24_556
Yb2 Sb2 3.1311(7) 19_566
Yb2 Sb3 3.1558(7) 17_666
Yb2 Sb3 3.2704(7) 1_444
Yb2 Sb1 3.2743(5) 10_454
Yb2 Sb4 3.4141(4) .
Yb2 Mn1 3.5128(4) 1_554
Yb2 Sb2 3.7376(7) 28_556
Yb2 Yb4 3.7643(5) 19_566
Yb2 Sc3 3.7845(4) 20_556
Yb2 Yb3 3.7845(4) 20_556
Yb2 Sc1 3.9296(6) 32_554
Yb2 Yb1 3.9296(6) 32_554
Yb3 Sb3 3.1262(7) 27_466
Yb3 Sb3 3.1262(7) 32_444
Yb3 Sb2 3.2131(7) 5_556
Yb3 Sb2 3.2131(7) 2_554
Yb3 Sb1 3.3322(4) 25
Yb3 Sb1 3.3322(4) 20_656
Yb3 Yb4 3.6493(4) 23_665
Yb3 Yb4 3.6493(4) 20_657
Yb3 Yb1 3.7448(6) 2_554
Yb3 Sc1 3.7448(6) 2_554
Yb3 Yb1 3.7448(6) 5_556
Yb3 Sc1 3.7448(6) 5_556
Yb4 Sb2 3.1511(7) 10_454
Yb4 Sb1 3.1654(7) 11_545
Yb4 Sb3 3.1896(7) 4_464
Yb4 Sb3 3.2044(7) 10_564
Yb4 Sb2 3.3850(7) 28_557
Yb4 Yb1 3.5667(6) 10_454
Yb4 Sc1 3.5667(6) 10_454
Yb4 Yb3 3.6493(4) 27_566
Yb4 Sc3 3.6493(4) 27_566
Yb4 Sb3 3.6927(7) 7_446
Yb4 Yb2 3.7644(5) 28_556
Yb4 Sc3 3.8524(6) 26_556
Sb1 Yb4 3.1655(7) 5_556
Sb1 Yb4 3.1655(7) 12_453
Sb1 Sb4 3.1804(8) .
Sb1 Yb1 3.1945(6) 32_554
Sb1 Sc1 3.1945(6) 32_554
Sb1 Sc1 3.1945(6) 26_556
Sb1 Yb1 3.1945(6) 26_556
Sb1 Yb2 3.2743(5) 10_454
Sb1 Yb2 3.2743(5) 8
Sb1 Yb3 3.3323(4) 25
Sb1 Sc3 3.3323(4) 25
Sb1 Sc3 3.3323(4) 27_565
Sb2 Mn1 2.7460(6) .
Sb2 Yb2 3.1310(7) 28_556
Sb2 Yb4 3.1511(7) 10_454
Sb2 Sc1 3.1707(7) 6_556
Sb2 Yb1 3.1707(7) 6_556
Sb2 Sc3 3.2131(7) 2
Sb2 Yb3 3.2131(7) 2
Sb2 Yb4 3.3850(7) 19_567
Sb2 Yb2 3.7377(7) 19_566
Sb3 Sc3 3.1263(7) 20_667
Sb3 Yb3 3.1263(7) 20_667
Sb3 Yb2 3.1558(7) 17_666
Sb3 Yb1 3.1582(7) 16_556
Sb3 Sc1 3.1582(7) 16_556
Sb3 Yb4 3.1897(7) 3_655
Sb3 Sc1 3.1924(7) 1_665
Sb3 Yb1 3.1924(7) 1_665
Sb3 Yb4 3.2044(7) 10_564
Sb3 Yb2 3.2703(7) 1_666
Sb3 Yb4 3.6928(7) 7_556
Sb4 Sc1 3.1737(4) 26_556
Sb4 Yb1 3.1737(4) 26_556
Sb4 Sc1 3.1737(4) 23_565
Sb4 Yb1 3.1737(4) 23_565
Sb4 Yb1 3.1737(4) 17_556
Sb4 Sc1 3.1737(4) 17_556
Sb4 Sc1 3.1737(4) 32_554
Sb4 Yb1 3.1737(4) 32_554
Sb4 Sb1 3.1805(8) 10_454
Sb4 Yb2 3.4142(4) 8
Mn1 Sb2 2.7459(6) 28_557
Mn1 Sb2 2.7459(6) 10_454
Mn1 Sb2 2.7459(6) 19_567
Mn1 Yb2 3.5128(4) 10_455
Mn1 Yb2 3.5128(4) 19_566
Mn1 Yb2 3.5128(4) 1_556
Mn1 Yb2 3.5128(4) 28_556
